data_4071347
loop_
_publ_author_name
'Lorber, Christian'
'Vendier, Laure'

_publ_section_title
;
 Routes to New N-Heterocyclic Carbene Titanium(IV) Imido Complexes
;
_journal_issue 12
_journal_name_full Organometallics
_journal_page_first 2774
_journal_paper_doi 10.1021/om800121g
_journal_volume 27
_journal_year 2008
_chemical_compound_source 'synthesis as described'
_chemical_formula_moiety 'C25 H36 Cl2 N4 Ti'
_chemical_formula_sum 'C25 H36 Cl2 N4 Ti'
_chemical_formula_weight 511.35
_chemical_name_systematic
;
 ?
;
_space_group_IT_number 14
_symmetry_cell_setting monoclinic
_symmetry_Int_Tables_number 14
_symmetry_space_group_name_Hall '-P 2ybc'
_symmetry_space_group_name_H-M 'P 1 21/c 1'
_atom_sites_solution_hydrogens geom
_atom_sites_solution_primary direct
_atom_sites_solution_secondary difmap
_cell_angle_alpha 90
_cell_angle_beta 105.273(9)
_cell_angle_gamma 90
_cell_formula_units_Z 8
_cell_length_a 18.8864(19)
_cell_length_b 16.5995(13)
_cell_length_c 17.9096(16)
_cell_measurement_reflns_used 5159
_cell_measurement_temperature 180
_cell_measurement_theta_max 32.157
_cell_measurement_theta_min 2.5503
_cell_measurement_wavelength 0.71073
_cell_volume 5416.4(9)
_computing_cell_refinement 'CrysAlis RED, Oxford Diffraction Ltd.'
_computing_data_collection 'CrysAlis CCD, Oxford Diffraction Ltd.'
_computing_data_reduction 'CrysAlis RED, Oxford Diffraction Ltd.'
_computing_molecular_graphics 'Ortep-3 for Windows (Farrugia, 1997)'
_computing_publication_material 'WinGX publication routines (Farrugia, 1999)'
_computing_structure_refinement 'SHELXL-97 (Sheldrick, 1997)'
_computing_structure_solution 'SIR92 (Giacovazzo et al, 1993)'
_diffrn_ambient_temperature 180
_diffrn_measured_fraction_theta_full 0.997
_diffrn_measured_fraction_theta_max 0.997
_diffrn_measurement_device_type 'Oxford-Diffraction XCALIBUR'
_diffrn_measurement_method \w-\f
_diffrn_radiation_monochromator graphite
_diffrn_radiation_source 'fine-focus sealed tube'
_diffrn_radiation_type MoK\a
_diffrn_radiation_wavelength 0.71073
_diffrn_reflns_av_R_equivalents 0.1451
_diffrn_reflns_av_unetI/netI 0.219
_diffrn_reflns_limit_h_max 22
_diffrn_reflns_limit_h_min -22
_diffrn_reflns_limit_k_max 16
_diffrn_reflns_limit_k_min -19
_diffrn_reflns_limit_l_max 21
_diffrn_reflns_limit_l_min -21
_diffrn_reflns_number 38100
_diffrn_reflns_theta_full 25.35
_diffrn_reflns_theta_max 25.35
_diffrn_reflns_theta_min 2.55
_diffrn_standards_decay_% 0
_diffrn_standards_interval_count 0
_diffrn_standards_interval_time 0
_diffrn_standards_number 0
_exptl_absorpt_coefficient_mu 0.532
_exptl_absorpt_correction_T_max 0.9578
_exptl_absorpt_correction_T_min 0.8059
_exptl_absorpt_correction_type multi-scan
_exptl_absorpt_process_details
;
        CrysAlis RED, Oxford Diffraction Ltd.,
        Version 1.171.31.5 (release 28-08-2006 CrysAlis171 .NET)
        (compiled Aug 28 2006,13:05:05)
        Empirical absorption correction using spherical harmonics,
 implemented in SCALE3 ABSPACK scaling algorithm.
;
_exptl_crystal_colour red
_exptl_crystal_density_diffrn 1.254
_exptl_crystal_density_method 'not measured'
_exptl_crystal_description platelet
_exptl_crystal_F_000 2160
_exptl_crystal_size_max 0.3
_exptl_crystal_size_mid 0.2
_exptl_crystal_size_min 0.08
_refine_diff_density_max 1.269
_refine_diff_density_min -0.749
_refine_diff_density_rms 0.134
_refine_ls_extinction_method none
_refine_ls_goodness_of_fit_ref 0.967
_refine_ls_hydrogen_treatment constr
_refine_ls_matrix_type full
_refine_ls_number_parameters 573
_refine_ls_number_reflns 9891
_refine_ls_number_restraints 0
_refine_ls_restrained_S_all 0.967
_refine_ls_R_factor_all 0.2467
_refine_ls_R_factor_gt 0.1088
_refine_ls_shift/su_max 0.001
_refine_ls_shift/su_mean 0
_refine_ls_structure_factor_coef Fsqd
_refine_ls_weighting_details 'calc w=1/[\s^2^(Fo^2^)+(0.1728P)^2^+0.0000P] where P=(Fo^2^+2Fc^2^)/3'
_refine_ls_weighting_scheme calc
_refine_ls_wR_factor_gt 0.2897
_refine_ls_wR_factor_ref 0.3608
_reflns_number_gt 3162
_reflns_number_total 9891
_reflns_threshold_expression >2\s(I)
_cod_data_source_file om800121g-file001.cif
_cod_data_source_block (1)
_cod_database_code 4071347

loop_
_symmetry_equiv_pos_as_xyz
'x, y, z'
'-x, y+1/2, -z+1/2'
'-x, -y, -z'
'x, -y-1/2, z-1/2'

loop_
_atom_site_label
_atom_site_type_symbol
_atom_site_fract_x
_atom_site_fract_y
_atom_site_fract_z
_atom_site_U_iso_or_equiv
_atom_site_adp_type
_atom_site_occupancy
_atom_site_symmetry_multiplicity
_atom_site_calc_flag
_atom_site_refinement_flags
C1 C 0.8302(5) 0.1979(5) 0.7331(6) 0.044(2) Uani 1 1 d .
C2 C 0.7706(7) 0.2160(6) 0.6072(6) 0.081(4) Uani 1 1 d .
H2 H 0.7488 0.2421 0.5609 0.097 Uiso 1 1 calc R
C3 C 0.7785(6) 0.1357(7) 0.6205(6) 0.076(4) Uani 1 1 d .
H3 H 0.7625 0.0952 0.584 0.091 Uiso 1 1 calc R
C4 C 0.8061(5) 0.3364(5) 0.6875(5) 0.043(3) Uani 1 1 d .
C5 C 0.7550(6) 0.3768(6) 0.7160(5) 0.048(3) Uani 1 1 d .
C6 C 0.7621(6) 0.4589(6) 0.7295(6) 0.059(3) Uani 1 1 d .
H6 H 0.729 0.4856 0.751 0.071 Uiso 1 1 calc R
C7 C 0.8184(7) 0.5014(6) 0.7111(6) 0.060(3) Uani 1 1 d .
C8 C 0.8673(6) 0.4612(6) 0.6795(6) 0.058(3) Uani 1 1 d .
H8 H 0.9048 0.4903 0.6673 0.07 Uiso 1 1 calc R
C9 C 0.8626(6) 0.3771(6) 0.6648(6) 0.056(3) Uani 1 1 d .
C10 C 0.8305(5) 0.0443(5) 0.7281(5) 0.042(2) Uani 1 1 d .
C11 C 0.7774(5) 0.0063(5) 0.7547(6) 0.049(3) Uani 1 1 d .
C12 C 0.7916(5) -0.0721(6) 0.7819(6) 0.050(3) Uani 1 1 d .
H12 H 0.7568 -0.0992 0.8007 0.06 Uiso 1 1 calc R
C13 C 0.8565(5) -0.1106(6) 0.7817(5) 0.049(3) Uani 1 1 d .
C14 C 0.9063(5) -0.0702(6) 0.7506(5) 0.046(3) Uani 1 1 d .
H14 H 0.9492 -0.0965 0.7482 0.055 Uiso 1 1 calc R
C15 C 0.8945(5) 0.0091(5) 0.7224(5) 0.044(2) Uani 1 1 d .
C16 C 0.9231(8) 0.3849(7) 0.8893(8) 0.114(3) Uani 1 1 d .
H16A H 0.8964 0.4174 0.9169 0.17 Uiso 1 1 calc R
H16B H 0.8957 0.3806 0.8361 0.17 Uiso 1 1 calc R
H16C H 0.9698 0.4093 0.8923 0.17 Uiso 1 1 calc R
C17 C 0.9802(8) 0.3098(7) 1.0008(8) 0.114(3) Uani 1 1 d .
H17A H 1.0193 0.3476 1.0036 0.17 Uiso 1 1 calc R
H17B H 1.0005 0.2574 1.0157 0.17 Uiso 1 1 calc R
H17C H 0.9517 0.3265 1.0352 0.17 Uiso 1 1 calc R
C18 C 1.0161(6) 0.1201(7) 0.9484(6) 0.079(2) Uani 1 1 d .
H18A H 1.0256 0.1205 1.0038 0.118 Uiso 1 1 calc R
H18B H 1.0415 0.1643 0.9323 0.118 Uiso 1 1 calc R
H18C H 1.0331 0.0703 0.9321 0.118 Uiso 1 1 calc R
C19 C 0.9033(6) 0.0556(7) 0.9296(6) 0.079(2) Uani 1 1 d .
H19A H 0.9104 0.0134 0.8957 0.118 Uiso 1 1 calc R
H19B H 0.8518 0.0665 0.9205 0.118 Uiso 1 1 calc R
H19C H 0.9229 0.0392 0.9824 0.118 Uiso 1 1 calc R
C21 C 0.3293(5) 0.2068(6) 0.5068(5) 0.042(2) Uani 1 1 d .
C22 C 0.2499(7) 0.2330(7) 0.3921(6) 0.085(4) Uani 1 1 d .
H22 H 0.224 0.2609 0.3484 0.102 Uiso 1 1 calc R
C23 C 0.2458(6) 0.1561(7) 0.4049(6) 0.075(4) Uani 1 1 d .
H23 H 0.2145 0.1197 0.3729 0.089 Uiso 1 1 calc R
C24 C 0.3146(5) 0.3505(5) 0.4633(5) 0.040(2) Uani 1 1 d .
C25 C 0.2729(6) 0.3970(6) 0.4997(6) 0.059(3) Uani 1 1 d .
C26 C 0.2893(6) 0.4790(7) 0.5074(6) 0.061(3) Uani 1 1 d .
H26 H 0.2618 0.5121 0.5311 0.073 Uiso 1 1 calc R
C27 C 0.3450(7) 0.5124(6) 0.4809(6) 0.062(3) Uani 1 1 d .
C28 C 0.3822(6) 0.4659(6) 0.4443(6) 0.058(3) Uani 1 1 d .
H28 H 0.4197 0.4888 0.4266 0.07 Uiso 1 1 calc R
C29 C 0.3671(6) 0.3831(6) 0.4312(5) 0.055(3) Uani 1 1 d .
C30 C 0.3152(5) 0.0569(5) 0.5009(5) 0.042(2) Uani 1 1 d .
C31 C 0.3726(5) 0.0211(6) 0.4793(5) 0.043(2) Uani 1 1 d .
C32 C 0.3894(5) -0.0576(6) 0.5058(6) 0.051(3) Uani 1 1 d .
H32 H 0.4266 -0.0849 0.4912 0.061 Uiso 1 1 calc R
C33 C 0.3537(5) -0.0955(5) 0.5518(6) 0.048(3) Uani 1 1 d .
C34 C 0.2933(5) -0.0592(6) 0.5686(5) 0.049(3) Uani 1 1 d .
H34 H 0.2669 -0.0868 0.5976 0.059 Uiso 1 1 calc R
C35 C 0.2723(5) 0.0184(5) 0.5423(5) 0.041(2) Uani 1 1 d .
C36 C 0.4365(7) 0.3453(7) 0.7480(7) 0.081(4) Uani 1 1 d .
H36A H 0.4778 0.3776 0.774 0.121 Uiso 1 1 calc R
H36B H 0.4364 0.2961 0.7762 0.121 Uiso 1 1 calc R
H36C H 0.392 0.3744 0.7451 0.121 Uiso 1 1 calc R
C37 C 0.4673(6) 0.3968(6) 0.6395(6) 0.062(3) Uani 1 1 d .
H37A H 0.4338 0.4406 0.6378 0.093 Uiso 1 1 calc R
H37B H 0.4705 0.3848 0.588 0.093 Uiso 1 1 calc R
H37C H 0.5149 0.4115 0.6711 0.093 Uiso 1 1 calc R
C38 C 0.5398(6) 0.1648(7) 0.7504(7) 0.078(4) Uani 1 1 d .
H38A H 0.5419 0.1428 0.8005 0.117 Uiso 1 1 calc R
H38B H 0.55 0.2216 0.7551 0.117 Uiso 1 1 calc R
H38C H 0.5756 0.1386 0.7294 0.117 Uiso 1 1 calc R
C39 C 0.4461(7) 0.0698(6) 0.6964(7) 0.091(4) Uani 1 1 d .
H39A H 0.4818 0.0375 0.6806 0.137 Uiso 1 1 calc R
H39B H 0.3992 0.0636 0.6598 0.137 Uiso 1 1 calc R
H39C H 0.443 0.0527 0.7466 0.137 Uiso 1 1 calc R
C40 C 0.9119(6) 0.3398(7) 0.6231(7) 0.073(3) Uani 1 1 d .
H40A H 0.9279 0.2882 0.6456 0.109 Uiso 1 1 calc R
H40B H 0.9538 0.3739 0.6269 0.109 Uiso 1 1 calc R
H40C H 0.8861 0.3329 0.5696 0.109 Uiso 1 1 calc R
C41 C 0.6900(6) 0.3306(6) 0.7291(6) 0.069(3) Uani 1 1 d .
H41A H 0.6635 0.3058 0.6815 0.103 Uiso 1 1 calc R
H41B H 0.6581 0.3671 0.7463 0.103 Uiso 1 1 calc R
H41C H 0.7071 0.2899 0.7676 0.103 Uiso 1 1 calc R
C42 C 0.8276(7) 0.5886(6) 0.7283(7) 0.090(4) Uani 1 1 d .
H42A H 0.7811 0.6116 0.7289 0.135 Uiso 1 1 calc R
H42B H 0.8458 0.6146 0.6892 0.135 Uiso 1 1 calc R
H42C H 0.8618 0.5961 0.7779 0.135 Uiso 1 1 calc R
C43 C 0.7070(5) 0.0465(6) 0.7565(7) 0.076(4) Uani 1 1 d .
H43A H 0.7174 0.0951 0.7864 0.113 Uiso 1 1 calc R
H43B H 0.6787 0.0109 0.7796 0.113 Uiso 1 1 calc R
H43C H 0.6795 0.0592 0.7047 0.113 Uiso 1 1 calc R
C44 C 0.9482(6) 0.0486(6) 0.6867(7) 0.072(4) Uani 1 1 d .
H44A H 0.9294 0.0486 0.6315 0.108 Uiso 1 1 calc R
H44B H 0.9938 0.0196 0.7008 0.108 Uiso 1 1 calc R
H44C H 0.9562 0.1031 0.7049 0.108 Uiso 1 1 calc R
C45 C 0.8725(5) -0.1957(5) 0.8129(6) 0.055(3) Uani 1 1 d .
H45A H 0.8933 -0.1937 0.8679 0.082 Uiso 1 1 calc R
H45B H 0.9066 -0.221 0.789 0.082 Uiso 1 1 calc R
H45C H 0.8277 -0.2262 0.8017 0.082 Uiso 1 1 calc R
C46 C 0.4080(6) 0.3316(7) 0.3866(6) 0.074(4) Uani 1 1 d .
H46A H 0.4163 0.279 0.4096 0.11 Uiso 1 1 calc R
H46B H 0.4543 0.3563 0.3879 0.11 Uiso 1 1 calc R
H46C H 0.3794 0.3267 0.3338 0.11 Uiso 1 1 calc R
C47 C 0.2109(6) 0.3621(7) 0.5263(7) 0.081(4) Uani 1 1 d .
H47A H 0.1745 0.3413 0.4826 0.121 Uiso 1 1 calc R
H47B H 0.1895 0.4032 0.5511 0.121 Uiso 1 1 calc R
H47C H 0.2289 0.3193 0.5624 0.121 Uiso 1 1 calc R
C48 C 0.3611(7) 0.6007(6) 0.4933(8) 0.100(5) Uani 1 1 d .
H48A H 0.4133 0.6089 0.5082 0.15 Uiso 1 1 calc R
H48B H 0.3406 0.6201 0.5336 0.15 Uiso 1 1 calc R
H48C H 0.3399 0.6294 0.4463 0.15 Uiso 1 1 calc R
C49 C 0.2052(5) 0.0563(6) 0.5587(6) 0.064(3) Uani 1 1 d .
H49A H 0.2166 0.1102 0.5775 0.096 Uiso 1 1 calc R
H49B H 0.1903 0.025 0.5971 0.096 Uiso 1 1 calc R
H49C H 0.1661 0.0577 0.512 0.096 Uiso 1 1 calc R
C50 C 0.3749(6) -0.1812(6) 0.5800(6) 0.068(3) Uani 1 1 d .
H50A H 0.4108 -0.2016 0.5556 0.102 Uiso 1 1 calc R
H50B H 0.3322 -0.215 0.5671 0.102 Uiso 1 1 calc R
H50C H 0.3952 -0.1808 0.6352 0.102 Uiso 1 1 calc R
C51 C 0.4095(6) 0.0608(7) 0.4267(6) 0.074(3) Uani 1 1 d .
H51A H 0.3756 0.0669 0.3766 0.11 Uiso 1 1 calc R
H51B H 0.4504 0.0287 0.4221 0.11 Uiso 1 1 calc R
H51C H 0.4266 0.1129 0.4469 0.11 Uiso 1 1 calc R
N1 N 0.8020(4) 0.2495(5) 0.6773(5) 0.049(2) Uani 1 1 d .
N2 N 0.8137(4) 0.1245(4) 0.6964(4) 0.046(2) Uani 1 1 d .
N3 N 0.9340(7) 0.3069(6) 0.9228(7) 0.114(3) Uani 1 1 d .
N4 N 0.9407(5) 0.1279(6) 0.9150(5) 0.079(2) Uani 1 1 d .
N5 N 0.3004(5) 0.2653(5) 0.4559(5) 0.053(2) Uani 1 1 d .
N6 N 0.2950(4) 0.1381(4) 0.4729(4) 0.046(2) Uani 1 1 d .
N7 N 0.4414(4) 0.3270(5) 0.6717(5) 0.050(2) Uani 1 1 d .
N8 N 0.4676(4) 0.1521(5) 0.6996(5) 0.054(2) Uani 1 1 d .
Cl1 Cl 0.99394(15) 0.23449(17) 0.79387(15) 0.0651(8) Uani 1 1 d .
Cl2 Cl 0.78665(14) 0.21100(18) 0.89011(15) 0.0651(8) Uani 1 1 d .
Cl3 Cl 0.49939(14) 0.22496(17) 0.55377(15) 0.0609(8) Uani 1 1 d .
Cl4 Cl 0.30433(14) 0.21274(19) 0.66938(15) 0.0658(8) Uani 1 1 d .
Ti1 Ti 0.90062(9) 0.21853(10) 0.85860(9) 0.0408(5) Uani 1 1 d .
Ti2 Ti 0.41176(9) 0.22626(10) 0.62718(9) 0.0420(5) Uani 1 1 d .

loop_
_atom_site_aniso_label
_atom_site_aniso_U_11
_atom_site_aniso_U_22
_atom_site_aniso_U_33
_atom_site_aniso_U_23
_atom_site_aniso_U_13
_atom_site_aniso_U_12
C1 0.032(6) 0.032(5) 0.061(7) 0.017(5) -0.001(5) -0.004(4)
C2 0.110(10) 0.039(7) 0.058(7) -0.004(6) -0.043(7) 0.008(6)
C3 0.071(8) 0.075(9) 0.056(8) -0.016(7) -0.028(6) 0.009(7)
C4 0.047(6) 0.023(5) 0.042(6) -0.003(4) -0.019(5) -0.005(5)
C5 0.063(7) 0.038(6) 0.030(5) 0.012(5) -0.006(5) 0.000(5)
C6 0.068(8) 0.038(7) 0.068(8) 0.020(6) 0.013(6) 0.026(6)
C7 0.084(9) 0.039(7) 0.051(7) 0.015(5) 0.003(6) 0.019(6)
C8 0.060(7) 0.040(7) 0.064(7) 0.013(6) -0.003(6) 0.001(5)
C9 0.085(9) 0.037(6) 0.039(6) 0.009(5) 0.005(6) -0.004(6)
C10 0.039(6) 0.027(5) 0.049(6) -0.004(5) -0.010(5) -0.012(5)
C11 0.046(6) 0.031(6) 0.060(7) -0.004(5) -0.004(5) 0.005(5)
C12 0.037(6) 0.047(6) 0.065(7) -0.013(5) 0.012(5) -0.016(5)
C13 0.043(6) 0.047(6) 0.051(6) -0.004(5) -0.002(5) -0.002(5)
C14 0.029(6) 0.044(6) 0.062(7) -0.010(5) 0.008(5) -0.010(5)
C15 0.045(6) 0.037(6) 0.048(6) 0.007(5) 0.008(5) 0.004(5)
C16 0.143(7) 0.070(5) 0.096(6) -0.001(5) -0.025(5) -0.013(5)
C17 0.143(7) 0.070(5) 0.096(6) -0.001(5) -0.025(5) -0.013(5)
C18 0.070(5) 0.083(5) 0.066(4) 0.039(4) -0.011(3) 0.007(4)
C19 0.070(5) 0.083(5) 0.066(4) 0.039(4) -0.011(3) 0.007(4)
C21 0.048(6) 0.046(6) 0.034(5) 0.009(5) 0.015(4) 0.016(5)
C22 0.146(13) 0.051(8) 0.032(6) 0.019(6) -0.021(7) 0.009(7)
C23 0.086(9) 0.060(8) 0.048(7) 0.004(6) -0.035(6) -0.014(7)
C24 0.059(7) 0.032(5) 0.023(5) 0.000(4) -0.001(5) 0.001(5)
C25 0.073(8) 0.042(7) 0.050(7) 0.019(5) -0.004(6) 0.020(6)
C26 0.077(9) 0.060(8) 0.046(7) -0.003(6) 0.015(6) 0.031(6)
C27 0.090(10) 0.041(7) 0.037(6) -0.003(5) -0.016(6) 0.007(7)
C28 0.070(8) 0.050(7) 0.055(7) 0.011(6) 0.017(6) -0.001(6)
C29 0.092(9) 0.042(6) 0.018(5) 0.007(5) -0.009(5) 0.015(6)
C30 0.061(7) 0.019(5) 0.035(5) 0.007(4) -0.008(5) -0.005(5)
C31 0.045(6) 0.044(6) 0.038(6) -0.001(5) 0.008(5) -0.001(5)
C32 0.062(7) 0.046(6) 0.049(6) 0.007(5) 0.022(6) 0.002(5)
C33 0.046(6) 0.035(6) 0.050(6) 0.004(5) -0.012(5) 0.004(5)
C34 0.054(7) 0.053(7) 0.037(6) 0.007(5) 0.006(5) -0.006(5)
C35 0.046(6) 0.026(5) 0.044(6) 0.004(4) 0.001(5) 0.004(4)
C36 0.096(10) 0.081(9) 0.073(9) -0.025(7) 0.033(7) 0.004(7)
C37 0.083(8) 0.041(6) 0.049(6) -0.012(5) -0.005(6) -0.007(6)
C38 0.043(7) 0.097(10) 0.090(9) 0.004(8) 0.009(7) -0.001(7)
C39 0.144(13) 0.037(7) 0.079(9) -0.003(6) 0.006(8) 0.010(7)
C40 0.085(9) 0.058(7) 0.071(8) 0.000(6) 0.014(7) -0.003(7)
C41 0.079(9) 0.054(7) 0.064(8) 0.025(6) 0.002(6) 0.013(6)
C42 0.121(12) 0.050(8) 0.096(10) 0.013(7) 0.021(8) 0.024(8)
C43 0.043(7) 0.057(7) 0.117(11) -0.010(7) 0.004(7) 0.016(6)
C44 0.085(9) 0.047(7) 0.096(9) 0.014(6) 0.046(8) 0.006(6)
C45 0.064(7) 0.038(6) 0.065(7) 0.013(5) 0.023(6) 0.007(5)
C46 0.099(10) 0.074(8) 0.053(7) -0.019(6) 0.030(7) 0.005(7)
C47 0.062(8) 0.080(9) 0.111(11) 0.012(8) 0.044(8) 0.014(7)
C48 0.150(13) 0.034(7) 0.098(10) 0.012(7) 0.000(9) 0.010(7)
C49 0.053(7) 0.052(7) 0.089(9) -0.001(6) 0.023(6) 0.004(6)
C50 0.061(8) 0.069(8) 0.068(8) 0.001(6) 0.006(6) 0.015(6)
C51 0.084(9) 0.071(8) 0.072(8) -0.007(7) 0.032(7) -0.017(7)
N1 0.046(5) 0.042(5) 0.052(5) 0.003(4) -0.002(4) 0.006(4)
N2 0.054(5) 0.036(5) 0.029(4) 0.001(4) -0.023(4) 0.004(4)
N3 0.143(7) 0.070(5) 0.096(6) -0.001(5) -0.025(5) -0.013(5)
N4 0.070(5) 0.083(5) 0.066(4) 0.039(4) -0.011(3) 0.007(4)
N5 0.072(6) 0.047(5) 0.039(5) 0.003(4) 0.009(4) 0.004(5)
N6 0.045(5) 0.035(5) 0.045(5) -0.012(4) -0.008(4) 0.002(4)
N7 0.049(5) 0.046(5) 0.051(5) 0.009(4) 0.005(4) 0.009(4)
N8 0.054(6) 0.053(6) 0.053(5) 0.005(4) 0.013(4) 0.016(4)
Cl1 0.0554(17) 0.085(2) 0.0542(17) 0.0065(15) 0.0136(13) -0.0189(15)
Cl2 0.0466(16) 0.094(2) 0.0550(17) 0.0113(16) 0.0145(13) 0.0129(15)
Cl3 0.0534(17) 0.077(2) 0.0583(17) -0.0155(15) 0.0243(13) 0.0005(14)
Cl4 0.0474(16) 0.103(2) 0.0508(16) 0.0018(16) 0.0192(13) 0.0014(16)
Ti1 0.0417(11) 0.0383(10) 0.0387(10) 0.0045(8) 0.0040(8) 0.0027(8)
Ti2 0.0405(11) 0.0463(11) 0.0373(10) -0.0022(8) 0.0073(8) 0.0051(8)

loop_
_atom_type_symbol
_atom_type_description
_atom_type_scat_dispersion_real
_atom_type_scat_dispersion_imag
_atom_type_scat_source
C C 0.0033 0.0016 'International Tables Vol C Tables 4.2.6.8 and 6.1.1.4'
H H 0 0 'International Tables Vol C Tables 4.2.6.8 and 6.1.1.4'
N N 0.0061 0.0033 'International Tables Vol C Tables 4.2.6.8 and 6.1.1.4'
Cl Cl 0.1484 0.1585 'International Tables Vol C Tables 4.2.6.8 and 6.1.1.4'
Ti Ti 0.2776 0.4457 'International Tables Vol C Tables 4.2.6.8 and 6.1.1.4'

loop_
_geom_angle_atom_site_label_1
_geom_angle_atom_site_label_2
_geom_angle_atom_site_label_3
_geom_angle
N1 C1 N2 102.6(8)
N1 C1 Ti1 130.8(7)
N2 C1 Ti1 126.3(6)
C3 C2 N1 103.8(9)
C2 C3 N2 108.2(9)
C5 C4 C9 122.0(9)
C5 C4 N1 120.7(9)
C9 C4 N1 117.3(9)
C4 C5 C6 120.0(10)
C4 C5 C41 119.0(9)
C6 C5 C41 121.0(10)
C5 C6 C7 120.3(10)
C8 C7 C6 119.4(10)
C8 C7 C42 120.3(11)
C6 C7 C42 120.2(11)
C7 C8 C9 122.5(11)
C4 C9 C8 115.7(10)
C4 C9 C40 124.8(9)
C8 C9 C40 119.4(10)
C15 C10 C11 124.7(9)
C15 C10 N2 117.9(9)
C11 C10 N2 117.0(9)
C10 C11 C12 117.5(9)
C10 C11 C43 122.5(9)
C12 C11 C43 120.0(10)
C13 C12 C11 121.4(9)
C12 C13 C14 118.2(9)
C12 C13 C45 121.2(9)
C14 C13 C45 120.5(9)
C13 C14 C15 122.5(9)
C10 C15 C14 115.6(9)
C10 C15 C44 124.0(9)
C14 C15 C44 120.3(9)
N5 C21 N6 103.9(8)
N5 C21 Ti2 125.5(7)
N6 C21 Ti2 130.5(6)
C23 C22 N5 107.0(9)
C22 C23 N6 108.4(9)
C25 C24 C29 122.5(9)
C25 C24 N5 118.5(9)
C29 C24 N5 118.9(9)
C24 C25 C26 117.0(11)
C24 C25 C47 121.7(10)
C26 C25 C47 121.2(11)
C27 C26 C25 121.8(10)
C28 C27 C26 119.2(10)
C28 C27 C48 121.9(13)
C26 C27 C48 118.9(12)
C27 C28 C29 122.6(11)
C24 C29 C28 116.6(10)
C24 C29 C46 121.4(9)
C28 C29 C46 122.0(11)
C31 C30 C35 124.3(8)
C31 C30 N6 117.3(9)
C35 C30 N6 118.2(9)
C30 C31 C32 115.6(9)
C30 C31 C51 121.8(9)
C32 C31 C51 122.4(9)
C33 C32 C31 122.6(9)
C32 C33 C34 120.0(9)
C32 C33 C50 120.5(10)
C34 C33 C50 119.3(10)
C33 C34 C35 120.3(9)
C30 C35 C34 116.8(9)
C30 C35 C49 123.3(8)
C34 C35 C49 119.8(9)
C1 N1 C2 115.2(8)
C1 N1 C4 123.6(8)
C2 N1 C4 121.2(8)
C3 N2 C1 110.2(8)
C3 N2 C10 121.1(8)
C1 N2 C10 128.8(7)
C16 N3 C17 111.3(10)
C16 N3 Ti1 117.9(9)
C17 N3 Ti1 130.1(9)
C18 N4 C19 109.6(8)
C18 N4 Ti1 122.1(8)
C19 N4 Ti1 128.3(7)
C21 N5 C22 110.3(8)
C21 N5 C24 127.9(8)
C22 N5 C24 121.8(8)
C23 N6 C21 110.2(8)
C23 N6 C30 124.7(8)
C21 N6 C30 124.6(7)
C36 N7 C37 109.2(8)
C36 N7 Ti2 120.6(7)
C37 N7 Ti2 130.1(7)
C39 N8 C38 112.3(9)
C39 N8 Ti2 119.6(7)
C38 N8 Ti2 126.9(7)
N4 Ti1 N3 106.1(5)
N4 Ti1 C1 117.1(4)
N3 Ti1 C1 136.7(4)
N4 Ti1 Cl1 96.2(3)
N3 Ti1 Cl1 92.3(4)
C1 Ti1 Cl1 81.5(2)
N4 Ti1 Cl2 95.4(3)
N3 Ti1 Cl2 94.3(4)
C1 Ti1 Cl2 84.1(2)
Cl1 Ti1 Cl2 164.58(12)
N7 Ti2 N8 103.8(4)
N7 Ti2 C21 124.8(3)
N8 Ti2 C21 131.3(4)
N7 Ti2 Cl4 97.7(3)
N8 Ti2 Cl4 95.2(3)
C21 Ti2 Cl4 82.0(2)
N7 Ti2 Cl3 94.0(3)
N8 Ti2 Cl3 91.7(3)
C21 Ti2 Cl3 83.1(2)
Cl4 Ti2 Cl3 164.57(12)

loop_
_geom_bond_atom_site_label_1
_geom_bond_atom_site_label_2
_geom_bond_distance
C1 N1 1.318(11)
C1 N2 1.380(11)
C1 Ti1 2.316(10)
C2 C3 1.356(14)
C2 N1 1.359(12)
C3 N2 1.360(11)
C4 C5 1.378(13)
C4 C9 1.411(13)
C4 N1 1.453(11)
C5 C6 1.385(13)
C5 C41 1.518(13)
C6 C7 1.386(14)
C7 C8 1.376(14)
C7 C42 1.479(14)
C8 C9 1.419(13)
C9 C40 1.476(14)
C10 C15 1.370(12)
C10 C11 1.372(13)
C10 N2 1.449(11)
C11 C12 1.390(12)
C11 C43 1.497(12)
C12 C13 1.384(12)
C13 C14 1.386(12)
C13 C45 1.520(12)
C14 C15 1.406(12)
C15 C44 1.487(13)
C16 N3 1.419(14)
C17 N3 1.440(15)
C18 N4 1.398(12)
C19 N4 1.451(13)
C21 N5 1.346(11)
C21 N6 1.371(11)
C21 Ti2 2.326(9)
C22 C23 1.302(14)
C22 N5 1.389(13)
C23 N6 1.356(11)
C24 C25 1.382(13)
C24 C29 1.382(13)
C24 N5 1.438(11)
C25 C26 1.395(14)
C25 C47 1.493(13)
C26 C27 1.380(15)
C27 C28 1.327(14)
C27 C48 1.501(13)
C28 C29 1.411(13)
C29 C46 1.514(13)
C30 C31 1.379(12)
C30 C35 1.390(12)
C30 N6 1.453(10)
C31 C32 1.397(12)
C31 C51 1.467(13)
C32 C33 1.348(12)
C33 C34 1.391(13)
C33 C50 1.528(12)
C34 C35 1.393(12)
C35 C49 1.511(12)
C36 N7 1.425(12)
C37 N7 1.436(11)
C38 N8 1.441(12)
C39 N8 1.423(12)
N3 Ti1 1.868(11)
N4 Ti1 1.858(9)
N7 Ti2 1.874(8)
N8 Ti2 1.895(8)
Cl1 Ti1 2.366(3)
Cl2 Ti1 2.368(3)
Cl3 Ti2 2.369(3)
Cl4 Ti2 2.355(3)
